data_7013477
loop_
_publ_author_name
'Herrera, Aida M.'
'Kalayda, Ganna V.'
'Disch, Jeremy S.'
'Wikstrom, Jeffrey P.'
'Korendovych, Ivan V.'
'Staples, Richard J.'
'Campana, Charles F.'
'Nazarenko, Alexander Y.'
'Haas, Terry E.'
'Rybak-Akimova, Elena V.'

_publ_section_title
;
 Reactions at the azomethine C?N bonds in the nickel(ii) and copper(ii)
 complexes of pyridine-containing Schiff-base macrocyclic
 ligandsElectronic supplementary information (ESI) available: Figs.
 S1?S5: MALDI mass spectra, UV-Vis traces and X-ray structures. See
 http://www.rsc.org/suppdata/dt/b3/b308557k/
;
_journal_issue 23
_journal_name_full 'Dalton Transactions'
_journal_page_first 4482
_journal_paper_doi 10.1039/b308557k
_journal_year 2003
_chemical_formula_sum 'C15 H22 Cl2 Cu N4 O8'
_chemical_formula_weight 520.81
_chemical_name_systematic
;
?
;
_space_group_IT_number 4
_symmetry_cell_setting monoclinic
_symmetry_space_group_name_Hall 'P 2yb'
_symmetry_space_group_name_H-M 'P 1 21 1'
_atom_sites_solution_hydrogens geom
_atom_sites_solution_primary direct
_atom_sites_solution_secondary difmap
_audit_creation_method SHELXL-97
_cell_angle_alpha 90.00
_cell_angle_beta 112.824(12)
_cell_angle_gamma 90.00
_cell_formula_units_Z 2
_cell_length_a 10.832(5)
_cell_length_b 7.288(4)
_cell_length_c 13.925(8)
_cell_measurement_temperature 213(2)
_cell_volume 1013.2(9)
_computing_cell_refinement 'SMART (BRUKER, V5.054, 1998)'
_computing_data_collection 'ASTRO (BRUKER, V5.007, 1997)'
_computing_data_reduction 'SAINT (BRUKER, V6.01, 1999)'
_computing_molecular_graphics 'SHELXTL (BRUKER, 1998, V5.1)'
_computing_publication_material 'XCIF (Sheldrick and BRUKER, 1997, V5.1)'
_computing_structure_refinement 'SHELXL-97 (Sheldrick, 1997)'
_computing_structure_solution 'SHELXS-97 (Sheldrick, 1990)'
_diffrn_ambient_temperature 213(2)
_diffrn_measured_fraction_theta_full 0.969
_diffrn_measured_fraction_theta_max 0.969
_diffrn_measurement_method '\w, 0.3 deg'
_diffrn_radiation_monochromator graphite
_diffrn_radiation_source 'fine-focus sealed tube'
_diffrn_radiation_type MoK\a
_diffrn_radiation_wavelength 0.71073
_diffrn_reflns_av_R_equivalents 0.0215
_diffrn_reflns_av_sigmaI/netI 0.0422
_diffrn_reflns_limit_h_max 12
_diffrn_reflns_limit_h_min -14
_diffrn_reflns_limit_k_max 9
_diffrn_reflns_limit_k_min -9
_diffrn_reflns_limit_l_max 15
_diffrn_reflns_limit_l_min -18
_diffrn_reflns_number 6698
_diffrn_reflns_theta_full 28.28
_diffrn_reflns_theta_max 28.28
_diffrn_reflns_theta_min 1.59
_diffrn_standards_decay_% <1
_diffrn_standards_interval_count 0
_diffrn_standards_number 0
_exptl_absorpt_coefficient_mu 1.394
_exptl_absorpt_correction_type none
_exptl_crystal_colour purple
_exptl_crystal_density_diffrn 1.707
_exptl_crystal_density_method 'not measured'
_exptl_crystal_description needle
_exptl_crystal_F_000 534
_exptl_crystal_size_max 0.25
_exptl_crystal_size_mid 0.10
_exptl_crystal_size_min 0.05
_refine_diff_density_max 1.638
_refine_diff_density_min -0.498
_refine_diff_density_rms 0.092
_refine_ls_abs_structure_details 'Flack H D (1983), Acta Cryst. A39, 876-881'
_refine_ls_abs_structure_Flack 0.00
_refine_ls_extinction_method none
_refine_ls_goodness_of_fit_ref 1.051
_refine_ls_hydrogen_treatment mixed
_refine_ls_matrix_type full
_refine_ls_number_parameters 354
_refine_ls_number_reflns 4556
_refine_ls_number_restraints 376
_refine_ls_restrained_S_all 1.051
_refine_ls_R_factor_all 0.0653
_refine_ls_R_factor_gt 0.0547
_refine_ls_shift/su_max 2.158
_refine_ls_shift/su_mean 0.015
_refine_ls_structure_factor_coef Fsqd
_refine_ls_weighting_details 'calc w=1/[\s^2^(Fo^2^)+(0.0889P)^2^+0.3616P] where P=(Fo^2^+2Fc^2^)/3'
_refine_ls_weighting_scheme calc
_refine_ls_wR_factor_gt 0.1362
_refine_ls_wR_factor_ref 0.1451
_reflns_number_gt 3884
_reflns_number_total 4556
_reflns_threshold_expression >2sigma(I)
_cod_data_source_file b308557k.txt
_cod_data_source_block CuL2
_cod_depositor_comments
;
The following automatic conversions were performed:
'_symmetry_cell_setting' value 'Monoclinic' changed to 'monoclinic'
according to '/home/saulius/struct/CIF-dictionaries/cif_core.dic'
dictionary named 'cif_core.dic' version 2.4.1 from 2010-06-29.

Automatic conversion script
Id: cif_fix_enum 1527 2010-12-29 10:47:43Z saulius 
;
_cod_original_sg_symbol_H-M P2(1)
_cod_database_code 7013477

loop_
_symmetry_equiv_pos_as_xyz
'x, y, z'
'-x, y+1/2, -z'

loop_
_atom_site_label
_atom_site_type_symbol
_atom_site_fract_x
_atom_site_fract_y
_atom_site_fract_z
_atom_site_U_iso_or_equiv
_atom_site_adp_type
_atom_site_occupancy
_atom_site_symmetry_multiplicity
_atom_site_calc_flag
_atom_site_refinement_flags
_atom_site_disorder_assembly
_atom_site_disorder_group
Cu1 Cu 0.16149(4) 0.46289(12) 0.78294(3) 0.05072(9) Uani 1 1 d U . .
N1 N 0.0309(3) 0.4661(13) 0.6468(2) 0.0620(8) Uani 1 1 d U A .
C1 C 0.0660(5) 0.4666(15) 0.5665(3) 0.0679(10) Uani 1 1 d U . .
C2 C -0.0238(6) 0.4525(14) 0.4659(3) 0.0908(15) Uani 1 1 d U B .
H2A H 0.0005 0.4350 0.4086 0.109 Uiso 1 1 calc R . .
C3 C -0.1610(7) 0.468(2) 0.4576(5) 0.1102(19) Uani 1 1 d U . .
H3A H -0.2279 0.4739 0.3900 0.132 Uiso 1 1 calc R B .
C4 C -0.2034(5) 0.4741(19) 0.5399(6) 0.113(2) Uani 1 1 d U A .
H4A H -0.2941 0.4805 0.5306 0.135 Uiso 1 1 calc R . .
C5 C -0.0970(4) 0.4701(16) 0.6390(4) 0.0716(11) Uani 1 1 d U . .
C6 C -0.0993(7) 0.450(3) 0.7442(9) 0.0816(17) Uani 0.50 1 d PDU A 1
C6B C -0.1220(7) 0.488(3) 0.7401(10) 0.0816(17) Uani 0.50 1 d PDU A 2
C7 C -0.2315(6) 0.522(2) 0.7423(9) 0.213(7) Uani 1 1 d DU . .
H7A H -0.2350 0.5106 0.8099 0.320 Uiso 1 1 d R A .
H7B H -0.2395 0.6495 0.7226 0.320 Uiso 1 1 d R . .
H7C H -0.3038 0.4544 0.6923 0.320 Uiso 1 1 d R . .
N2 N 0.0057(3) 0.4645(15) 0.8236(3) 0.0746(9) Uani 1 1 d DU A .
C8 C 0.0112(6) 0.466(3) 0.9252(5) 0.135(3) Uani 1 1 d U . .
H8A H -0.0204 0.5859 0.9381 0.162 Uiso 1 1 calc R B .
H8B H -0.0515 0.3734 0.9304 0.162 Uiso 1 1 calc R . .
C9 C 0.1358(8) 0.433(3) 1.0036(6) 0.147(4) Uani 1 1 d U B .
H9A H 0.1423 0.5262 1.0560 0.177 Uiso 1 1 calc R . .
H9B H 0.1232 0.3165 1.0337 0.177 Uiso 1 1 calc R . .
C10 C 0.2603(8) 0.4213(10) 1.0080(4) 0.100(2) Uani 1 1 d U . .
H10A H 0.2907 0.2966 1.0321 0.119 Uiso 1 1 calc R B .
H10B H 0.3141 0.5039 1.0642 0.119 Uiso 1 1 calc R . .
N3 N 0.3014(5) 0.4566(18) 0.9208(4) 0.1139(19) Uani 1 1 d U B .
H3 H 0.301(9) 0.582(13) 0.929(8) 0.137 Uiso 1 1 calc . . .
C11 C 0.4335(5) 0.452(2) 0.9319(5) 0.096(2) Uani 1 1 d U . .
H11A H 0.4588 0.3225 0.9368 0.115 Uiso 1 1 calc R B .
H11B H 0.4854 0.5065 1.0001 0.115 Uiso 1 1 calc R . .
C12 C 0.4879(6) 0.5419(12) 0.8532(6) 0.105(3) Uani 1 1 d U B .
H12A H 0.4756 0.6750 0.8544 0.126 Uiso 1 1 calc R . .
H12B H 0.5845 0.5188 0.8789 0.126 Uiso 1 1 calc R . .
C13 C 0.4289(5) 0.4819(17) 0.7469(5) 0.0918(19) Uani 1 1 d U . .
H13A H 0.4643 0.3597 0.7429 0.110 Uiso 1 1 calc R B .
H13B H 0.4593 0.5646 0.7050 0.110 Uiso 1 1 calc R . .
N4 N 0.2792(3) 0.4722(12) 0.6975(3) 0.0647(9) Uani 1 1 d U B .
C14 C 0.2210(5) 0.4665(17) 0.6032(4) 0.0744(11) Uani 1 1 d U B .
C15 C 0.2807(6) 0.4384(10) 0.5252(5) 0.0965(16) Uani 1 1 d U . .
H15A H 0.3766 0.4402 0.5592 0.145 Uiso 1 1 d R B .
H15B H 0.2526 0.3242 0.4889 0.145 Uiso 1 1 d R . .
H15C H 0.2516 0.5381 0.4765 0.145 Uiso 1 1 d R . .
Cl1 Cl 0.15241(8) 0.9632(3) 0.83021(6) 0.05186(19) Uani 0.313(4) 1 d PDU B 1
O1 O 0.2207(8) 0.8160(10) 0.8129(7) 0.063(3) Uani 0.313(4) 1 d PDU B 1
O2 O 0.1966(10) 0.9898(18) 0.9332(5) 0.099(4) Uani 0.313(4) 1 d PDU B 1
O3 O 0.0264(5) 0.9315(11) 0.7904(5) 0.061(2) Uani 0.313(4) 1 d PDU B 1
O4 O 0.1895(8) 1.1076(10) 0.7877(7) 0.068(3) Uani 0.313(4) 1 d PDU B 1
Cl1' Cl 0.15241(8) 0.9632(3) 0.83021(6) 0.05186(19) Uani 0.687(4) 1 d PDU B 2
O1' O 0.1289(12) 1.1093(7) 0.7724(5) 0.124(3) Uani 0.687(4) 1 d PDU B 2
O2' O 0.2337(12) 0.9350(13) 0.9327(5) 0.172(4) Uani 0.687(4) 1 d PU B 2
O3' O 0.0295(6) 0.987(3) 0.8411(7) 0.170(4) Uani 0.687(4) 1 d PU B 2
O4' O 0.1659(10) 0.7893(9) 0.7738(6) 0.098(2) Uani 0.687(4) 1 d PU B 2
Cl2 Cl 0.43711(14) 0.4724(6) 0.32185(10) 0.1007(5) Uani 0.347(5) 1 d PDU C 1
O5 O 0.3641(10) 0.6201(13) 0.3173(10) 0.173(6) Uani 0.347(5) 1 d PDU C 1
O6 O 0.4973(9) 0.4111(18) 0.4168(6) 0.116(5) Uani 0.347(5) 1 d PDU C 1
O7 O 0.5202(9) 0.503(2) 0.2746(7) 0.120(4) Uani 0.347(5) 1 d PDU C 1
O8 O 0.3640(17) 0.3460(14) 0.2570(9) 0.152(5) Uani 0.347(5) 1 d PDU C 1
Cl2' Cl 0.43711(14) 0.4724(6) 0.32185(10) 0.1007(5) Uani 0.653(5) 1 d PU C 2
O5' O 0.5127(9) 0.444(3) 0.2619(8) 0.158(3) Uani 0.653(5) 1 d PU C 2
O6' O 0.4705(10) 0.6055(14) 0.3938(7) 0.109(2) Uani 0.653(5) 1 d PU C 2
O7' O 0.4729(16) 0.2850(18) 0.3865(10) 0.173(5) Uani 0.653(5) 1 d PU C 2
O8' O 0.2978(7) 0.441(3) 0.2664(7) 0.121(3) Uani 0.653(5) 1 d PU C 2

loop_
_atom_site_aniso_label
_atom_site_aniso_U_11
_atom_site_aniso_U_22
_atom_site_aniso_U_33
_atom_site_aniso_U_23
_atom_site_aniso_U_13
_atom_site_aniso_U_12
Cu1 0.05935(17) 0.05110(17) 0.04208(14) 0.0009(5) 0.02010(14) 0.0006(7)
N1 0.0622(15) 0.0583(15) 0.0568(13) -0.002(4) 0.0136(11) 0.005(5)
C1 0.103(2) 0.0484(16) 0.0440(13) 0.006(4) 0.0198(16) 0.003(6)
C2 0.124(3) 0.078(3) 0.0538(18) 0.012(4) 0.015(2) -0.005(7)
C3 0.105(3) 0.103(4) 0.076(3) 0.021(8) -0.016(2) -0.009(10)
C4 0.059(2) 0.117(5) 0.135(3) 0.045(6) 0.007(2) -0.002(6)
C5 0.0524(16) 0.047(2) 0.099(2) -0.003(6) 0.0122(15) 0.000(5)
C6 0.0517(18) 0.066(4) 0.138(2) -0.016(7) 0.0494(18) -0.004(5)
C6B 0.0517(18) 0.066(4) 0.138(2) -0.016(7) 0.0494(18) -0.004(5)
C7 0.081(2) 0.316(19) 0.271(7) -0.023(10) 0.100(3) 0.065(6)
N2 0.0701(12) 0.076(2) 0.1046(16) -0.013(4) 0.0633(11) 0.010(4)
C8 0.153(3) 0.179(7) 0.120(2) -0.008(8) 0.105(2) 0.038(8)
C9 0.142(4) 0.216(11) 0.095(3) -0.030(7) 0.058(3) -0.077(7)
C10 0.151(3) 0.105(6) 0.0440(17) 0.014(2) 0.039(2) 0.031(4)
N3 0.078(2) 0.176(5) 0.071(2) 0.060(4) 0.0106(17) -0.010(6)
C11 0.066(2) 0.121(5) 0.080(3) 0.008(6) 0.007(2) 0.018(6)
C12 0.050(3) 0.136(7) 0.111(4) 0.013(4) 0.010(3) -0.012(3)
C13 0.075(2) 0.102(5) 0.111(3) 0.017(5) 0.050(2) 0.018(5)
N4 0.0554(13) 0.0549(19) 0.0912(19) -0.023(3) 0.0365(13) -0.007(3)
C14 0.0949(19) 0.060(2) 0.088(2) 0.021(5) 0.0568(16) 0.018(5)
C15 0.160(3) 0.054(4) 0.116(3) -0.008(3) 0.099(2) -0.019(3)
Cl1 0.0530(4) 0.0447(3) 0.0557(4) 0.0003(11) 0.0188(3) 0.0024(13)
O1 0.061(4) 0.047(4) 0.074(6) -0.018(4) 0.019(5) 0.012(4)
O2 0.106(6) 0.130(10) 0.070(4) 0.003(5) 0.042(4) 0.059(8)
O3 0.081(3) 0.074(7) 0.054(3) 0.046(4) 0.056(2) 0.036(3)
O4 0.088(5) 0.038(3) 0.107(6) 0.014(4) 0.068(5) 0.037(3)
Cl1' 0.0530(4) 0.0447(3) 0.0557(4) 0.0003(11) 0.0188(3) 0.0024(13)
O1' 0.247(8) 0.0200(19) 0.088(4) -0.004(2) 0.047(5) 0.003(4)
O2' 0.219(7) 0.088(6) 0.093(3) -0.020(4) -0.067(5) 0.053(7)
O3' 0.116(3) 0.247(10) 0.200(5) -0.041(7) 0.119(3) 0.036(6)
O4' 0.188(5) 0.038(2) 0.098(3) -0.021(2) 0.088(4) -0.006(3)
Cl2 0.0847(6) 0.1442(12) 0.0750(6) -0.0203(16) 0.0329(6) -0.0284(19)
O5 0.125(7) 0.171(7) 0.228(16) 0.040(7) 0.074(8) 0.027(6)
O6 0.052(5) 0.201(15) 0.097(5) 0.025(7) 0.030(4) -0.003(7)
O7 0.175(5) 0.119(12) 0.098(5) -0.046(6) 0.090(4) -0.068(6)
O8 0.164(10) 0.143(7) 0.106(8) 0.041(6) 0.004(9) -0.062(7)
Cl2' 0.0847(6) 0.1442(12) 0.0750(6) -0.0203(16) 0.0329(6) -0.0284(19)
O5' 0.121(4) 0.229(9) 0.140(4) -0.123(4) 0.068(3) -0.035(7)
O6' 0.133(5) 0.117(4) 0.087(4) -0.016(3) 0.055(4) 0.024(5)
O7' 0.183(10) 0.125(5) 0.142(8) 0.003(5) -0.011(6) 0.065(6)
O8' 0.086(3) 0.150(9) 0.104(5) 0.023(7) 0.012(3) 0.009(6)

loop_
_atom_type_symbol
_atom_type_description
_atom_type_scat_dispersion_real
_atom_type_scat_dispersion_imag
_atom_type_scat_source
C C 0.0033 0.0016 'International Tables Vol C Tables 4.2.6.8 and 6.1.1.4'
H H 0.0000 0.0000 'International Tables Vol C Tables 4.2.6.8 and 6.1.1.4'
N N 0.0061 0.0033 'International Tables Vol C Tables 4.2.6.8 and 6.1.1.4'
O O 0.0106 0.0060 'International Tables Vol C Tables 4.2.6.8 and 6.1.1.4'
Cl Cl 0.1484 0.1585 'International Tables Vol C Tables 4.2.6.8 and 6.1.1.4'
Cu Cu 0.3201 1.2651 'International Tables Vol C Tables 4.2.6.8 and 6.1.1.4'

loop_
_geom_angle_atom_site_label_1
_geom_angle_atom_site_label_2
_geom_angle_atom_site_label_3
_geom_angle
_geom_angle_site_symmetry_1
_geom_angle_site_symmetry_3
_geom_angle_publ_flag
N1 Cu1 N3 177.6(3) . . ?
N1 Cu1 N2 84.04(16) . . ?
N3 Cu1 N2 98.3(2) . . ?
N1 Cu1 N4 78.96(16) . . ?
N3 Cu1 N4 98.8(2) . . ?
N2 Cu1 N4 162.88(15) . . ?
N1 Cu1 O4' 87.5(4) . . ?
N3 Cu1 O4' 93.0(4) . . ?
N2 Cu1 O4' 92.7(4) . . ?
N4 Cu1 O4' 84.6(3) . . ?
C1 N1 C5 124.0(4) . . ?
C1 N1 Cu1 120.4(3) . . ?
C5 N1 Cu1 115.6(3) . . ?
N1 C1 C2 123.2(5) . . ?
N1 C1 C14 110.7(3) . . ?
C2 C1 C14 125.9(5) . . ?
C1 C2 C3 112.1(6) . . ?
C4 C3 C2 126.4(5) . . ?
C3 C4 C5 113.5(5) . . ?
N1 C5 C4 120.2(5) . . ?
N1 C5 C6 109.2(4) . . ?
C4 C5 C6 130.3(5) . . ?
N1 C5 C6B 117.9(4) . . ?
C4 C5 C6B 121.6(5) . . ?
C6 C5 C6B 13.5(9) . . ?
N2 C6 C5 120.7(8) . . ?
N2 C6 C7 121.1(12) . . ?
C5 C6 C7 109.0(9) . . ?
C7 C6B N2 130.1(12) . . ?
C7 C6B C5 123.8(10) . . ?
N2 C6B C5 106.0(6) . . ?
C6B C7 C6 8.8(12) . . ?
C6 N2 C8 124.6(7) . . ?
C6 N2 C6B 13.3(11) . . ?
C8 N2 C6B 118.2(6) . . ?
C6 N2 Cu1 109.4(6) . . ?
C8 N2 Cu1 125.9(3) . . ?
C6B N2 Cu1 115.5(6) . . ?
C9 C8 N2 116.3(6) . . ?
C10 C9 C8 135.0(8) . . ?
C9 C10 N3 125.3(6) . . ?
C11 N3 C10 122.5(5) . . ?
C11 N3 Cu1 119.5(4) . . ?
C10 N3 Cu1 117.0(4) . . ?
N3 C11 C12 124.4(7) . . ?
C13 C12 C11 117.1(7) . . ?
C12 C13 N4 117.2(6) . . ?
C14 N4 C13 120.8(5) . . ?
C14 N4 Cu1 116.5(3) . . ?
C13 N4 Cu1 122.7(4) . . ?
N4 C14 C15 127.4(5) . . ?
N4 C14 C1 113.3(4) . . ?
C15 C14 C1 118.9(4) . . ?
O3 Cl1 O2 111.6(5) . . ?
O3 Cl1 O4 113.7(5) . . ?
O2 Cl1 O4 108.4(6) . . ?
O3 Cl1 O1 109.8(5) . . ?
O2 Cl1 O1 107.9(6) . . ?
O4 Cl1 O1 105.1(5) . . ?
O6 Cl2 O8 112.7(7) . . ?
O6 Cl2 O5 112.4(7) . . ?
O8 Cl2 O5 110.3(8) . . ?
O6 Cl2 O7 113.2(6) . . ?
O8 Cl2 O7 97.1(10) . . ?
O5 Cl2 O7 110.2(8) . . ?

loop_
_geom_bond_atom_site_label_1
_geom_bond_atom_site_label_2
_geom_bond_distance
_geom_bond_site_symmetry_2
_geom_bond_publ_flag
Cu1 N1 1.875(3) . ?
Cu1 N3 1.930(4) . ?
Cu1 N2 1.977(3) . ?
Cu1 N4 2.055(4) . ?
Cu1 O4' 2.384(7) . ?
N1 C1 1.314(6) . ?
N1 C5 1.347(6) . ?
C1 C2 1.365(6) . ?
C1 C14 1.554(7) . ?
C2 C3 1.450(10) . ?
C3 C4 1.391(11) . ?
C4 C5 1.414(7) . ?
C5 C6 1.482(14) . ?
C5 C6B 1.539(15) . ?
C6 N2 1.246(9) . ?
C6 C7 1.517(14) . ?
C6B C7 1.224(11) . ?
C6B N2 1.431(9) . ?
N2 C8 1.393(8) . ?
C8 C9 1.389(11) . ?
C9 C10 1.329(12) . ?
C10 N3 1.470(9) . ?
N3 C11 1.379(8) . ?
C11 C12 1.573(13) . ?
C12 C13 1.434(11) . ?
C13 N4 1.498(6) . ?
N4 C14 1.217(6) . ?
C14 C15 1.477(9) . ?
Cl1 O3 1.280(6) . ?
Cl1 O2 1.338(6) . ?
Cl1 O4 1.342(8) . ?
Cl1 O1 1.376(7) . ?
Cl2 O6 1.305(7) . ?
Cl2 O8 1.317(9) . ?
Cl2 O5 1.323(9) . ?
Cl2 O7 1.324(9) . ?

loop_
_geom_torsion_atom_site_label_1
_geom_torsion_atom_site_label_2
_geom_torsion_atom_site_label_3
_geom_torsion_atom_site_label_4
_geom_torsion
_geom_torsion_site_symmetry_1
_geom_torsion_site_symmetry_2
_geom_torsion_site_symmetry_3
_geom_torsion_site_symmetry_4
_geom_torsion_publ_flag
N3 Cu1 N1 C1 -16(12) . . . . ?
N2 Cu1 N1 C1 180.0(10) . . . . ?
N4 Cu1 N1 C1 2.0(9) . . . . ?
O4' Cu1 N1 C1 87.0(9) . . . . ?
N3 Cu1 N1 C5 165(11) . . . . ?
N2 Cu1 N1 C5 0.8(9) . . . . ?
N4 Cu1 N1 C5 -177.2(9) . . . . ?
O4' Cu1 N1 C5 -92.2(9) . . . . ?
C5 N1 C1 C2 -6.9(18) . . . . ?
Cu1 N1 C1 C2 174.0(8) . . . . ?
C5 N1 C1 C14 178.5(10) . . . . ?
Cu1 N1 C1 C14 -0.6(13) . . . . ?
N1 C1 C2 C3 9.5(16) . . . . ?
C14 C1 C2 C3 -176.6(11) . . . . ?
C1 C2 C3 C4 -7(2) . . . . ?
C2 C3 C4 C5 2(2) . . . . ?
C1 N1 C5 C4 0.4(19) . . . . ?
Cu1 N1 C5 C4 179.5(10) . . . . ?
C1 N1 C5 C6 174.6(13) . . . . ?
Cu1 N1 C5 C6 -6.3(14) . . . . ?
C1 N1 C5 C6B -174.1(12) . . . . ?
Cu1 N1 C5 C6B 5.0(15) . . . . ?
C3 C4 C5 N1 1.9(19) . . . . ?
C3 C4 C5 C6 -171.0(16) . . . . ?
C3 C4 C5 C6B 176.2(13) . . . . ?
N1 C5 C6 N2 12(2) . . . . ?
C4 C5 C6 N2 -174.2(15) . . . . ?
C6B C5 C6 N2 -120(5) . . . . ?
N1 C5 C6 C7 159.4(12) . . . . ?
C4 C5 C6 C7 -27(2) . . . . ?
C6B C5 C6 C7 27(3) . . . . ?
N1 C5 C6B C7 167.8(16) . . . . ?
C4 C5 C6B C7 -7(2) . . . . ?
C6 C5 C6B C7 -140(4) . . . . ?
N1 C5 C6B N2 -9.7(17) . . . . ?
C4 C5 C6B N2 175.8(12) . . . . ?
C6 C5 C6B N2 42(3) . . . . ?
N2 C6B C7 C6 -76(5) . . . . ?
C5 C6B C7 C6 107(6) . . . . ?
N2 C6 C7 C6B 86(6) . . . . ?
C5 C6 C7 C6B -61(5) . . . . ?
C5 C6 N2 C8 173.3(16) . . . . ?
C7 C6 N2 C8 30(3) . . . . ?
C5 C6 N2 C6B 108(5) . . . . ?
C7 C6 N2 C6B -35(4) . . . . ?
C5 C6 N2 Cu1 -12(2) . . . . ?
C7 C6 N2 Cu1 -154.7(14) . . . . ?
C7 C6B N2 C6 128(5) . . . . ?
C5 C6B N2 C6 -55(4) . . . . ?
C7 C6B N2 C8 6(3) . . . . ?
C5 C6B N2 C8 -177.1(13) . . . . ?
C7 C6B N2 Cu1 -167.3(18) . . . . ?
C5 C6B N2 Cu1 10.0(15) . . . . ?
N1 Cu1 N2 C6 6.0(13) . . . . ?
N3 Cu1 N2 C6 -173.4(13) . . . . ?
N4 Cu1 N2 C6 13(2) . . . . ?
O4' Cu1 N2 C6 93.2(13) . . . . ?
N1 Cu1 N2 C8 -179.0(14) . . . . ?
N3 Cu1 N2 C8 1.6(14) . . . . ?
N4 Cu1 N2 C8 -172.1(14) . . . . ?
O4' Cu1 N2 C8 -91.8(13) . . . . ?
N1 Cu1 N2 C6B -6.8(11) . . . . ?
N3 Cu1 N2 C6B 173.9(11) . . . . ?
N4 Cu1 N2 C6B 0(2) . . . . ?
O4' Cu1 N2 C6B 80.4(11) . . . . ?
C6 N2 C8 C9 163.0(18) . . . . ?
C6B N2 C8 C9 176.7(16) . . . . ?
Cu1 N2 C8 C9 -11(2) . . . . ?
N2 C8 C9 C10 10(3) . . . . ?
C8 C9 C10 N3 5(3) . . . . ?
C9 C10 N3 C11 176.2(15) . . . . ?
C9 C10 N3 Cu1 -15.5(16) . . . . ?
N1 Cu1 N3 C11 15(13) . . . . ?
N2 Cu1 N3 C11 179.4(12) . . . . ?
N4 Cu1 N3 C11 -2.5(13) . . . . ?
O4' Cu1 N3 C11 -87.5(13) . . . . ?
N1 Cu1 N3 C10 -154(11) . . . . ?
N2 Cu1 N3 C10 10.8(9) . . . . ?
N4 Cu1 N3 C10 -171.1(8) . . . . ?
O4' Cu1 N3 C10 103.9(9) . . . . ?
C10 N3 C11 C12 -161.6(10) . . . . ?
Cu1 N3 C11 C12 30.5(19) . . . . ?
N3 C11 C12 C13 -57.6(17) . . . . ?
C11 C12 C13 N4 47.1(13) . . . . ?
C12 C13 N4 C14 162.1(11) . . . . ?
C12 C13 N4 Cu1 -19.1(14) . . . . ?
N1 Cu1 N4 C14 -3.5(9) . . . . ?
N3 Cu1 N4 C14 175.8(10) . . . . ?
N2 Cu1 N4 C14 -10.5(18) . . . . ?
O4' Cu1 N4 C14 -92.0(9) . . . . ?
N1 Cu1 N4 C13 177.7(9) . . . . ?
N3 Cu1 N4 C13 -3.1(9) . . . . ?
N2 Cu1 N4 C13 170.7(12) . . . . ?
O4' Cu1 N4 C13 89.2(8) . . . . ?
C13 N4 C14 C15 10.5(19) . . . . ?
Cu1 N4 C14 C15 -168.4(8) . . . . ?
C13 N4 C14 C1 -177.2(9) . . . . ?
Cu1 N4 C14 C1 4.0(13) . . . . ?
N1 C1 C14 N4 -2.3(15) . . . . ?
C2 C1 C14 N4 -176.8(11) . . . . ?
N1 C1 C14 C15 170.7(9) . . . . ?
C2 C1 C14 C15 -3.8(17) . . . . ?
